data_4129673
loop_
_publ_author_name
'Pinkowicz, Dawid'
'Southerland, Heather I.'
'Avenda\~no, Carolina'
'Prosvirin, Andrey'
'Sanders, Codi'
'Wernsdorfer, Wolfgang'
'Pedersen, Kasper S.'
'Dreiser, Jan'
'Cl\'erac, Rodolphe'
'Nehrkorn, Joscha'
'Simeoni, Giovanna G.'
'Schnegg, Alexander'
'Holldack, Karsten'
'Dunbar, Kim R.'

_publ_section_title
;
 Cyanide Single-Molecule Magnets Exhibiting Solvent Dependent Reversible
 &quot;On&quot; and &quot;Off&quot; Exchange Bias Behavior.
;
_journal_issue 45
_journal_name_full 'Journal of the American Chemical Society'
_journal_page_first 14406
_journal_page_last 14422
_journal_paper_doi 10.1021/jacs.5b09378
_journal_volume 137
_journal_year 2015
_chemical_formula_sum 'C91 H64 Fe Mn2 N11 O13 P2'
_chemical_formula_weight 1747.20
_space_group_IT_number 15
_space_group_name_Hall '-C 2yc'
_space_group_name_H-M_alt 'C 1 2/c 1'
_symmetry_cell_setting monoclinic
_symmetry_space_group_name_H-M 'C 1 2/c 1'
_atom_sites_solution_hydrogens geom
_atom_sites_solution_primary direct
_atom_sites_solution_secondary difmap
_audit_creation_method SHELXL-97
_cell_angle_alpha 90.000
_cell_angle_beta 102.970(11)
_cell_angle_gamma 90.000
_cell_formula_units_Z 4
_cell_length_a 17.237(12)
_cell_length_b 13.990(9)
_cell_length_c 37.687(26)
_cell_measurement_temperature 293(2)
_cell_volume 8856(10)
_computing_structure_refinement 'SHELXL-97 (Sheldrick, 2008)'
_diffrn_ambient_temperature 293(2)
_diffrn_measured_fraction_theta_full 0.687
_diffrn_measured_fraction_theta_max 0.687
_diffrn_radiation_monochromator graphite
_diffrn_radiation_source 'fine-focus sealed tube'
_diffrn_radiation_type MoK\a
_diffrn_radiation_wavelength 0.71073
_diffrn_reflns_av_R_equivalents 0.0649
_diffrn_reflns_av_sigmaI/netI 0.1165
_diffrn_reflns_limit_h_max 10
_diffrn_reflns_limit_h_min -19
_diffrn_reflns_limit_k_max 12
_diffrn_reflns_limit_k_min -15
_diffrn_reflns_limit_l_max 18
_diffrn_reflns_limit_l_min -40
_diffrn_reflns_number 6687
_diffrn_reflns_theta_full 23.24
_diffrn_reflns_theta_max 23.24
_diffrn_reflns_theta_min 1.89
_exptl_absorpt_coefficient_mu 0.545
_exptl_absorpt_correction_T_max 0.7449
_exptl_absorpt_correction_T_min 0.6364
_exptl_absorpt_correction_type multi-scan
_exptl_absorpt_process_details SADABS
_exptl_crystal_colour red
_exptl_crystal_density_diffrn 1.310
_exptl_crystal_density_method 'not measured'
_exptl_crystal_description plate
_exptl_crystal_F_000 3588
_exptl_crystal_size_max 0.26
_exptl_crystal_size_mid 0.16
_exptl_crystal_size_min 0.05
_refine_diff_density_max 0.315
_refine_diff_density_min -0.248
_refine_diff_density_rms 0.059
_refine_ls_extinction_method none
_refine_ls_goodness_of_fit_ref 1.002
_refine_ls_hydrogen_treatment riding
_refine_ls_matrix_type full
_refine_ls_number_parameters 548
_refine_ls_number_reflns 4371
_refine_ls_number_restraints 0
_refine_ls_restrained_S_all 1.002
_refine_ls_R_factor_all 0.1270
_refine_ls_R_factor_gt 0.0631
_refine_ls_shift/su_max 0.000
_refine_ls_shift/su_mean 0.000
_refine_ls_structure_factor_coef Fsqd
_refine_ls_weighting_details 'calc w=1/[\s^2^(Fo^2^)+(0.0686P)^2^+0.0000P] where P=(Fo^2^+2Fc^2^)/3'
_refine_ls_weighting_scheme calc
_refine_ls_wR_factor_gt 0.1273
_refine_ls_wR_factor_ref 0.1549
_reflns_number_gt 2523
_reflns_number_total 4371
_reflns_threshold_expression >2\s(I)
_cod_data_source_file ja5b09378_si_005.cif
_cod_data_source_block mn2fe_wet_xprep
_cod_original_cell_volume 8856(4)
_cod_original_sg_symbol_H-M C2/c
_cod_database_code 4129673

loop_
_symmetry_equiv_pos_as_xyz
'x, y, z'
'-x, y, -z+1/2'
'x+1/2, y+1/2, z'
'-x+1/2, y+1/2, -z+1/2'
'-x, -y, -z'
'x, -y, z-1/2'
'-x+1/2, -y+1/2, -z'
'x+1/2, -y+1/2, z-1/2'

loop_
_atom_site_label
_atom_site_type_symbol
_atom_site_fract_x
_atom_site_fract_y
_atom_site_fract_z
_atom_site_U_iso_or_equiv
_atom_site_adp_type
_atom_site_occupancy
_atom_site_symmetry_multiplicity
_atom_site_calc_flag
_atom_site_refinement_flags
Fe01 Fe 0.2500 0.2500 0.0000 0.0332(5) Uani 1 2 d S
Mn02 Mn 0.01268(6) 0.28340(8) 0.05299(3) 0.0353(4) Uani 1 1 d .
P003 P 0.08609(12) 0.68778(18) 0.24977(6) 0.0465(7) Uani 1 1 d .
C1 C 0.1418(4) 0.2682(5) 0.0051(2) 0.032(2) Uani 1 1 d .
C2 C 0.2597(4) 0.1338(7) 0.0295(2) 0.043(2) Uani 1 1 d .
O2 O 0.0859(3) 0.3654(4) 0.08151(14) 0.0465(16) Uani 1 1 d .
C42 C 0.1216(5) 0.7286(6) 0.3232(2) 0.059(3) Uani 1 1 d .
H42 H 0.0673 0.7400 0.3199 0.071 Uiso 1 1 calc R
O52 O 0.1757(3) 0.4307(4) 0.40103(16) 0.0635(18) Uani 1 1 d .
O1 O 0.0632(3) 0.1756(4) 0.07725(14) 0.0456(15) Uani 1 1 d .
N1 N 0.0792(3) 0.2811(5) 0.00904(18) 0.046(2) Uani 1 1 d .
N5 N -0.0738(3) 0.2057(5) 0.02234(16) 0.0335(17) Uani 1 1 d .
O3 O -0.0655(3) 0.2971(4) 0.09753(14) 0.0571(17) Uani 1 1 d .
C31 C 0.1276(5) 0.7609(7) 0.2192(2) 0.046(3) Uani 1 1 d .
N4 N -0.0567(3) 0.3911(5) 0.03016(16) 0.0340(17) Uani 1 1 d .
C25 C 0.0893(4) 0.5650(6) 0.2356(2) 0.044(2) Uani 1 1 d .
N3 N 0.3026(4) 0.3786(6) 0.06804(19) 0.058(2) Uani 1 1 d .
N2 N 0.2674(4) 0.0658(6) 0.0463(2) 0.064(2) Uani 1 1 d .
C18 C 0.0162(4) 0.5143(6) 0.0690(2) 0.035(2) Uani 1 1 d .
C10 C -0.0771(4) 0.1145(6) 0.0234(2) 0.037(2) Uani 1 1 d .
C6 C 0.0932(5) -0.0796(6) 0.0804(2) 0.046(2) Uani 1 1 d .
H6 H 0.1316 -0.1225 0.0922 0.055 Uiso 1 1 calc R
C3 C 0.2837(4) 0.3297(6) 0.0427(2) 0.042(2) Uani 1 1 d .
C4 C 0.0489(4) 0.0851(6) 0.0696(2) 0.032(2) Uani 1 1 d .
C26 C 0.1114(5) 0.4926(7) 0.2607(3) 0.066(3) Uani 1 1 d .
H26 H 0.1299 0.5081 0.2851 0.079 Uiso 1 1 calc R
C8 C -0.0305(5) -0.0491(6) 0.0391(2) 0.046(2) Uani 1 1 d .
H8 H -0.0764 -0.0713 0.0233 0.055 Uiso 1 1 calc R
C7 C 0.0260(5) -0.1145(6) 0.0567(2) 0.050(2) Uani 1 1 d .
H7 H 0.0188 -0.1798 0.0527 0.060 Uiso 1 1 calc R
C9 C -0.0195(4) 0.0501(6) 0.0445(2) 0.033(2) Uani 1 1 d .
C15 C -0.1726(4) 0.4231(6) -0.0213(2) 0.044(2) Uani 1 1 d .
H15 H -0.1656 0.4888 -0.0190 0.053 Uiso 1 1 calc R
N26 N 0.0000 0.7249(7) 0.2500 0.049(3) Uani 1 2 d S
C36 C 0.0972(5) 0.8521(8) 0.2118(3) 0.070(3) Uani 1 1 d .
H36 H 0.0545 0.8732 0.2210 0.084 Uiso 1 1 calc R
C5 C 0.1050(4) 0.0158(6) 0.0871(2) 0.040(2) Uani 1 1 d .
H5 H 0.1508 0.0360 0.1034 0.049 Uiso 1 1 calc R
C23 C 0.0811(4) 0.4578(6) 0.0870(2) 0.038(2) Uani 1 1 d .
C32 C 0.1899(6) 0.7321(8) 0.2053(3) 0.063(3) Uani 1 1 d .
H32 H 0.2101 0.6707 0.2104 0.076 Uiso 1 1 calc R
C30 C 0.0648(5) 0.5410(7) 0.1992(2) 0.058(3) Uani 1 1 d .
H30 H 0.0499 0.5886 0.1818 0.069 Uiso 1 1 calc R
C24 C -0.0609(5) 0.2370(7) 0.1269(2) 0.076(3) Uani 1 1 d .
H24A H -0.0980 0.2575 0.1409 0.114 Uiso 1 1 calc R
H24B H -0.0079 0.2386 0.1419 0.114 Uiso 1 1 calc R
H24C H -0.0736 0.1729 0.1184 0.114 Uiso 1 1 calc R
C16 C -0.1222(4) 0.3599(6) 0.00193(19) 0.034(2) Uani 1 1 d .
C17 C -0.0472(4) 0.4803(7) 0.0407(2) 0.039(2) Uani 1 1 d .
C21 C 0.1397(5) 0.5969(7) 0.1198(2) 0.055(3) Uani 1 1 d .
H21 H 0.1816 0.6249 0.1364 0.067 Uiso 1 1 calc R
C13 C -0.2426(4) 0.2852(7) -0.0515(2) 0.049(3) Uani 1 1 d .
H13 H -0.2843 0.2605 -0.0691 0.059 Uiso 1 1 calc R
C19 C 0.0151(5) 0.6125(6) 0.0779(2) 0.058(3) Uani 1 1 d .
H19 H -0.0273 0.6504 0.0662 0.069 Uiso 1 1 calc R
C12 C -0.1917(4) 0.2241(6) -0.0296(2) 0.044(2) Uani 1 1 d .
H12 H -0.1976 0.1583 -0.0327 0.053 Uiso 1 1 calc R
C22 C 0.1431(4) 0.5021(6) 0.1121(2) 0.044(2) Uani 1 1 d .
H22 H 0.1870 0.4664 0.1236 0.052 Uiso 1 1 calc R
C41 C 0.1706(6) 0.7417(6) 0.3571(2) 0.073(3) Uani 1 1 d .
H41 H 0.1489 0.7604 0.3765 0.088 Uiso 1 1 calc R
C20 C 0.0755(5) 0.6524(6) 0.1033(2) 0.064(3) Uani 1 1 d .
H20 H 0.0732 0.7165 0.1095 0.077 Uiso 1 1 calc R
C29 C 0.0624(5) 0.4462(9) 0.1888(3) 0.074(3) Uani 1 1 d .
H29 H 0.0460 0.4306 0.1643 0.088 Uiso 1 1 calc R
C52 C 0.1451(6) 0.4923(8) 0.3705(3) 0.087(4) Uani 1 1 d .
C27 C 0.1068(6) 0.3980(8) 0.2504(3) 0.088(4) Uani 1 1 d .
H27 H 0.1189 0.3499 0.2678 0.105 Uiso 1 1 calc R
C33 C 0.2243(6) 0.7915(11) 0.1836(3) 0.076(3) Uani 1 1 d .
H33 H 0.2666 0.7704 0.1741 0.091 Uiso 1 1 calc R
C11 C -0.1309(4) 0.2617(6) -0.00263(19) 0.032(2) Uani 1 1 d .
C40 C 0.2494(7) 0.7276(7) 0.3624(3) 0.082(4) Uani 1 1 d .
H40 H 0.2821 0.7373 0.3854 0.099 Uiso 1 1 calc R
C14 C -0.2335(4) 0.3843(7) -0.0479(2) 0.053(3) Uani 1 1 d .
H14 H -0.2684 0.4245 -0.0635 0.063 Uiso 1 1 calc R
C28 C 0.0837(6) 0.3755(7) 0.2137(3) 0.074(3) Uani 1 1 d .
H28 H 0.0827 0.3121 0.2062 0.089 Uiso 1 1 calc R
C38 C 0.2324(5) 0.6845(7) 0.2994(3) 0.078(3) Uani 1 1 d .
H38 H 0.2541 0.6653 0.2801 0.093 Uiso 1 1 calc R
C39 C 0.2816(6) 0.6990(9) 0.3341(3) 0.090(4) Uani 1 1 d .
H39 H 0.3362 0.6891 0.3379 0.108 Uiso 1 1 calc R
C34 C 0.1947(7) 0.8820(12) 0.1767(3) 0.092(4) Uani 1 1 d .
H34 H 0.2175 0.9235 0.1627 0.111 Uiso 1 1 calc R
C35 C 0.1321(7) 0.9114(9) 0.1902(3) 0.103(5) Uani 1 1 d .
H35 H 0.1120 0.9727 0.1849 0.124 Uiso 1 1 calc R
C37 C 0.1518(5) 0.6990(6) 0.2943(2) 0.047(3) Uani 1 1 d .
O50 O 0.3593(3) 0.4915(5) 0.12823(15) 0.0720(19) Uani 1 1 d .
C50 C 0.4425(5) 0.4657(7) 0.1381(3) 0.075(3) Uani 1 1 d .
O51 O 0.1835(4) 1.0566(7) 0.3115(2) 0.114(3) Uani 1 1 d .
O53 O 0.0000 0.126(2) 0.2500 0.337(12) Uiso 1 2 d S
C53 C 0.089(2) 0.152(4) 0.2555(11) 0.250(19) Uiso 0.50 1 d P
C51 C 0.2031(9) 0.9726(11) 0.2931(3) 0.131(5) Uani 1 1 d .
H17 H -0.082(4) 0.536(6) 0.0275(19) 0.06(2) Uiso 1 1 d .
H11 H -0.115(4) 0.078(5) 0.0075(17) 0.03(2) Uiso 1 1 d .

loop_
_atom_site_aniso_label
_atom_site_aniso_U_11
_atom_site_aniso_U_22
_atom_site_aniso_U_33
_atom_site_aniso_U_23
_atom_site_aniso_U_13
_atom_site_aniso_U_12
Fe01 0.0252(7) 0.0371(11) 0.0366(9) 0.0030(8) 0.0055(8) 0.0050(7)
Mn02 0.0256(6) 0.0312(8) 0.0459(7) -0.0027(6) 0.0011(6) 0.0027(5)
P003 0.0444(12) 0.0470(17) 0.0425(14) 0.0011(12) -0.0018(12) -0.0029(12)
C1 0.028(4) 0.029(5) 0.039(5) 0.001(4) 0.007(4) -0.002(4)
C2 0.036(4) 0.053(7) 0.040(5) 0.002(5) 0.007(4) 0.013(5)
O2 0.037(3) 0.035(4) 0.058(4) -0.011(3) -0.008(3) 0.005(3)
C42 0.061(5) 0.049(7) 0.053(6) -0.009(5) -0.016(5) 0.008(5)
O52 0.074(4) 0.040(4) 0.075(4) -0.005(3) 0.014(4) -0.015(3)
O1 0.042(3) 0.032(4) 0.055(3) 0.000(3) -0.007(3) 0.002(3)
N1 0.020(3) 0.053(5) 0.064(5) -0.005(4) 0.005(4) 0.003(3)
N5 0.026(3) 0.033(5) 0.040(4) -0.003(4) 0.005(3) 0.003(3)
O3 0.069(4) 0.061(5) 0.044(3) 0.017(3) 0.018(3) 0.012(3)
C31 0.043(5) 0.057(7) 0.035(5) 0.004(5) 0.002(5) -0.009(5)
N4 0.025(3) 0.037(5) 0.039(4) 0.001(3) 0.003(3) -0.005(3)
C25 0.041(4) 0.051(6) 0.040(5) 0.002(5) 0.010(5) -0.002(4)
N3 0.051(4) 0.065(6) 0.054(5) -0.006(4) 0.001(4) -0.003(4)
N2 0.075(5) 0.053(6) 0.073(6) 0.028(5) 0.035(5) 0.024(5)
C18 0.040(4) 0.024(6) 0.043(5) 0.002(4) 0.017(5) -0.002(4)
C10 0.030(4) 0.029(6) 0.053(6) -0.010(5) 0.007(4) -0.002(4)
C6 0.056(5) 0.029(6) 0.050(5) 0.004(4) 0.005(5) 0.006(4)
C3 0.029(4) 0.042(6) 0.051(6) 0.006(5) 0.003(5) -0.004(4)
C4 0.031(4) 0.032(6) 0.037(5) -0.004(4) 0.014(4) 0.003(4)
C26 0.070(6) 0.053(8) 0.062(6) 0.000(6) -0.011(6) 0.008(5)
C8 0.054(5) 0.045(6) 0.043(5) -0.004(5) 0.019(5) -0.011(5)
C7 0.069(6) 0.029(6) 0.051(6) 0.003(4) 0.011(5) 0.001(4)
C9 0.033(4) 0.026(5) 0.047(5) 0.002(4) 0.022(4) -0.003(4)
C15 0.037(4) 0.043(6) 0.049(5) 0.008(5) 0.003(5) 0.016(4)
N26 0.040(5) 0.053(7) 0.051(6) 0.000 0.001(5) 0.000
C36 0.051(6) 0.082(9) 0.072(7) 0.017(7) 0.004(6) -0.001(6)
C5 0.038(4) 0.034(6) 0.049(5) 0.002(4) 0.007(4) 0.002(4)
C23 0.032(4) 0.043(7) 0.041(5) 0.003(5) 0.017(4) -0.002(4)
C32 0.068(6) 0.066(8) 0.061(6) -0.017(6) 0.028(6) -0.016(6)
C30 0.060(6) 0.059(7) 0.049(6) -0.007(5) 0.001(5) -0.004(5)
C24 0.087(7) 0.069(8) 0.071(7) 0.009(6) 0.016(6) 0.024(6)
C16 0.030(4) 0.040(6) 0.033(5) -0.003(4) 0.013(4) 0.006(4)
C17 0.039(5) 0.033(6) 0.046(5) 0.009(5) 0.011(5) 0.005(5)
C21 0.074(6) 0.045(7) 0.044(5) -0.009(5) 0.006(5) -0.020(5)
C13 0.027(4) 0.070(8) 0.047(5) -0.007(5) 0.003(4) -0.007(5)
C19 0.075(6) 0.034(6) 0.058(6) 0.007(5) 0.001(6) -0.004(5)
C12 0.024(4) 0.057(6) 0.047(5) 0.001(5) 0.000(4) -0.004(4)
C22 0.046(5) 0.039(6) 0.043(5) -0.001(5) 0.003(5) -0.008(4)
C41 0.098(8) 0.054(7) 0.056(6) -0.014(5) -0.009(7) 0.020(6)
C20 0.095(7) 0.025(6) 0.069(7) 0.000(5) 0.011(6) -0.009(5)
C29 0.073(7) 0.083(10) 0.067(7) -0.019(7) 0.018(6) -0.007(7)
C52 0.089(7) 0.098(10) 0.070(7) 0.038(7) 0.010(6) -0.008(6)
C27 0.108(9) 0.050(8) 0.090(9) 0.008(6) -0.012(7) 0.001(7)
C33 0.069(7) 0.102(11) 0.064(7) -0.020(7) 0.029(7) -0.029(8)
C11 0.025(4) 0.038(6) 0.035(4) -0.004(4) 0.009(4) 0.006(4)
C40 0.104(9) 0.050(7) 0.069(8) 0.011(7) -0.032(8) -0.022(7)
C14 0.035(5) 0.070(8) 0.049(6) 0.012(5) 0.002(5) 0.005(5)
C28 0.077(7) 0.047(7) 0.101(9) -0.008(7) 0.026(7) 0.013(6)
C38 0.049(5) 0.111(10) 0.066(7) 0.007(6) -0.001(6) 0.001(6)
C39 0.054(6) 0.112(11) 0.085(8) 0.023(8) -0.028(7) -0.019(6)
C34 0.070(8) 0.126(14) 0.074(8) 0.026(9) 0.003(7) -0.058(9)
C35 0.072(8) 0.113(11) 0.107(10) 0.067(9) -0.017(8) -0.020(8)
C37 0.051(5) 0.043(6) 0.042(5) 0.000(5) 0.000(5) -0.001(4)
O50 0.078(4) 0.071(5) 0.063(4) -0.009(4) 0.007(4) 0.002(4)
C50 0.043(5) 0.084(8) 0.088(8) -0.002(6) -0.006(5) 0.012(5)
O51 0.107(6) 0.130(8) 0.102(6) 0.034(6) 0.019(5) -0.018(5)
C51 0.193(15) 0.103(12) 0.102(10) -0.011(9) 0.042(11) -0.032(11)

loop_
_atom_type_symbol
_atom_type_description
_atom_type_scat_dispersion_real
_atom_type_scat_dispersion_imag
_atom_type_scat_source
C C 0.0033 0.0016 'International Tables Vol C Tables 4.2.6.8 and 6.1.1.4'
N N 0.0061 0.0033 'International Tables Vol C Tables 4.2.6.8 and 6.1.1.4'
O O 0.0106 0.0060 'International Tables Vol C Tables 4.2.6.8 and 6.1.1.4'
P P 0.1023 0.0942 'International Tables Vol C Tables 4.2.6.8 and 6.1.1.4'
Mn Mn 0.3368 0.7283 'International Tables Vol C Tables 4.2.6.8 and 6.1.1.4'
Fe Fe 0.3463 0.8444 'International Tables Vol C Tables 4.2.6.8 and 6.1.1.4'
H H 0.0000 0.0000 'International Tables Vol C Tables 4.2.6.8 and 6.1.1.4'

loop_
_geom_angle_atom_site_label_1
_geom_angle_atom_site_label_2
_geom_angle_atom_site_label_3
_geom_angle
_geom_angle_site_symmetry_1
_geom_angle_site_symmetry_3
C1 Fe01 C1 180.0(4) . 7
C1 Fe01 C3 92.4(3) . 7
C1 Fe01 C3 87.6(3) 7 7
C1 Fe01 C3 87.6(3) . .
C1 Fe01 C3 92.4(3) 7 .
C3 Fe01 C3 180.0(6) 7 .
C1 Fe01 C2 89.2(3) . 7
C1 Fe01 C2 90.8(3) 7 7
C3 Fe01 C2 92.0(3) 7 7
C3 Fe01 C2 88.0(3) . 7
C1 Fe01 C2 90.8(3) . .
C1 Fe01 C2 89.2(3) 7 .
C3 Fe01 C2 88.0(3) 7 .
C3 Fe01 C2 92.0(3) . .
C2 Fe01 C2 180.0(5) 7 .
O2 Mn02 O1 91.9(2) . .
O2 Mn02 N5 174.3(2) . .
O1 Mn02 N5 92.8(2) . .
O2 Mn02 N4 92.7(2) . .
O1 Mn02 N4 170.5(2) . .
N5 Mn02 N4 82.2(2) . .
O2 Mn02 N1 92.5(2) . .
O1 Mn02 N1 95.2(2) . .
N5 Mn02 N1 90.2(2) . .
N4 Mn02 N1 92.8(2) . .
O2 Mn02 O3 87.8(2) . .
O1 Mn02 O3 89.7(2) . .
N5 Mn02 O3 89.1(2) . .
N4 Mn02 O3 82.2(2) . .
N1 Mn02 O3 175.0(2) . .
N26 P003 C25 114.1(4) . .
N26 P003 C31 109.0(4) . .
C25 P003 C31 108.0(4) . .
N26 P003 C37 111.2(4) . .
C25 P003 C37 107.6(4) . .
C31 P003 C37 106.7(4) . .
N1 C1 Fe01 177.6(7) . .
N2 C2 Fe01 177.9(8) . .
C23 O2 Mn02 129.8(4) . .
C37 C42 C41 121.0(9) . .
C4 O1 Mn02 128.9(4) . .
C1 N1 Mn02 140.0(6) . .
C10 N5 C11 122.6(6) . .
C10 N5 Mn02 123.9(5) . .
C11 N5 Mn02 113.4(5) . .
C24 O3 Mn02 125.2(5) . .
C32 C31 C36 119.4(9) . .
C32 C31 P003 122.7(8) . .
C36 C31 P003 117.7(8) . .
C17 N4 C16 122.6(6) . .
C17 N4 Mn02 124.6(5) . .
C16 N4 Mn02 112.7(5) . .
C26 C25 C30 118.5(9) . .
C26 C25 P003 121.3(7) . .
C30 C25 P003 120.1(7) . .
C23 C18 C19 118.7(7) . .
C23 C18 C17 124.3(8) . .
C19 C18 C17 116.9(7) . .
N5 C10 C9 127.8(7) . .
C5 C6 C7 122.2(7) . .
N3 C3 Fe01 178.6(8) . .
O1 C4 C5 118.9(6) . .
O1 C4 C9 124.4(7) . .
C5 C4 C9 116.7(8) . .
C27 C26 C25 121.6(9) . .
C7 C8 C9 121.4(7) . .
C6 C7 C8 118.2(8) . .
C8 C9 C4 120.0(7) . .
C8 C9 C10 118.8(7) . .
C4 C9 C10 121.2(8) . .
C14 C15 C16 117.9(8) . .
P003 N26 P003 141.4(7) 2 .
C31 C36 C35 118.4(10) . .
C6 C5 C4 121.6(7) . .
O2 C23 C22 118.5(7) . .
O2 C23 C18 123.0(7) . .
C22 C23 C18 118.5(9) . .
C31 C32 C33 122.0(10) . .
C29 C30 C25 119.8(9) . .
C11 C16 C15 120.8(7) . .
C11 C16 N4 116.0(6) . .
C15 C16 N4 123.2(8) . .
N4 C17 C18 124.6(7) . .
C22 C21 C20 121.4(8) . .
C12 C13 C14 121.4(7) . .
C20 C19 C18 121.0(8) . .
C13 C12 C11 118.8(8) . .
C21 C22 C23 120.8(8) . .
C40 C41 C42 120.6(11) . .
C19 C20 C21 119.6(9) . .
C28 C29 C30 121.2(10) . .
C26 C27 C28 119.0(10) . .
C34 C33 C32 118.4(11) . .
C16 C11 C12 120.5(7) . .
C16 C11 N5 114.9(6) . .
C12 C11 N5 124.6(8) . .
C41 C40 C39 120.1(10) . .
C15 C14 C13 120.4(7) . .
C29 C28 C27 119.7(10) . .
C37 C38 C39 119.3(11) . .
C40 C39 C38 120.1(10) . .
C35 C34 C33 120.3(13) . .
C34 C35 C36 121.6(12) . .
C42 C37 C38 118.9(8) . .
C42 C37 P003 119.6(6) . .
C38 C37 P003 121.4(8) . .
C53 O53 C53 152(4) . 2

loop_
_geom_bond_atom_site_label_1
_geom_bond_atom_site_label_2
_geom_bond_distance
_geom_bond_site_symmetry_2
Fe01 C1 1.933(7) .
Fe01 C1 1.933(7) 7
Fe01 C3 1.937(9) 7
Fe01 C3 1.937(9) .
Fe01 C2 1.956(9) 7
Fe01 C2 1.956(9) .
Mn02 O2 1.859(5) .
Mn02 O1 1.874(5) .
Mn02 N5 1.991(6) .
Mn02 N4 1.994(6) .
Mn02 N1 2.216(7) .
Mn02 O3 2.384(6) .
P003 N26 1.574(4) .
P003 C25 1.803(9) .
P003 C31 1.804(9) .
P003 C37 1.807(8) .
C1 N1 1.137(8) .
C2 N2 1.133(9) .
O2 C23 1.314(9) .
C42 C37 1.375(11) .
C42 C41 1.375(10) .
O52 C52 1.440(10) .
O1 C4 1.310(8) .
N5 C10 1.278(9) .
N5 C11 1.432(8) .
O3 C24 1.380(9) .
C31 C32 1.357(11) .
C31 C36 1.384(12) .
N4 C17 1.309(9) .
N4 C16 1.434(8) .
C25 C26 1.378(11) .
C25 C30 1.384(10) .
N3 C3 1.161(9) .
C18 C23 1.414(10) .
C18 C19 1.415(11) .
C18 C17 1.425(10) .
C10 C9 1.440(10) .
C6 C5 1.365(10) .
C6 C7 1.383(9) .
C4 C5 1.422(10) .
C4 C9 1.423(9) .
C26 C27 1.376(12) .
C8 C7 1.392(10) .
C8 C9 1.410(10) .
C15 C14 1.388(10) .
C15 C16 1.401(10) .
N26 P003 1.574(4) 2
C36 C35 1.389(13) .
C23 C22 1.402(9) .
C32 C33 1.389(13) .
C30 C29 1.380(12) .
C16 C11 1.389(10) .
C21 C22 1.361(11) .
C21 C20 1.380(11) .
C13 C12 1.362(10) .
C13 C14 1.398(11) .
C19 C20 1.366(10) .
C12 C11 1.390(9) .
C41 C40 1.343(13) .
C29 C28 1.357(12) .
C27 C28 1.386(13) .
C33 C34 1.367(14) .
C40 C39 1.368(14) .
C38 C37 1.374(11) .
C38 C39 1.406(11) .
C34 C35 1.356(15) .
O50 C50 1.446(9) .
O51 C51 1.442(14) .
O53 C53 1.55(4) .
O53 C53 1.55(4) 2
